data_7213410
loop_
_publ_author_name
'Robertson, Jeremy'
'Hatley, Richard J. D.'
'Watkin, David J.'

_publ_section_title
;
 Preparation of the tricyclic ketopyrrole core of roseophilin by radical
 macrocyclisation and Paal--Knorr condensation
;
_journal_issue 20
_journal_name_full 'Journal of the Chemical Society, Perkin Transactions 1'
_journal_page_first 3389
_journal_paper_doi 10.1039/b005351l
_journal_year 2000
_chemical_compound_source
;
?
;
_chemical_formula_moiety ' C18 H30 O2 '
_chemical_formula_sum 'C18 H30 O2'
_chemical_formula_weight 278.44
_chemical_melting_point ?
_chemical_name_systematic
;
?
;
_space_group_IT_number 2
_symmetry_cell_setting triclinic
_symmetry_space_group_name_Hall '-P 1'
_symmetry_space_group_name_H-M 'P -1'
_atom_sites_solution_hydrogens geom
_atom_sites_solution_primary direct
_audit_creation_date 99-05-11
_audit_creation_method CRYSTALS_ver_12-03-99
_cell_angle_alpha 94.724(11)
_cell_angle_beta 99.273(16)
_cell_angle_gamma 97.332(13)
_cell_formula_units_Z 2
_cell_length_a 6.3717(14)
_cell_length_b 10.2304(11)
_cell_length_c 12.680(2)
_cell_measurement_reflns_used 25
_cell_measurement_temperature 177
_cell_measurement_theta_max 43
_cell_measurement_theta_min 21
_cell_volume 804.6(2)
_computing_cell_refinement 'CAD-4 software (Enraf-Nonius, 1989)'
_computing_data_collection 'CAD-4 software (Enraf-Nonius, 1989)'
_computing_data_reduction
;
RC93 (Watkin, D.J., Prout, C.K., Lilley, P.M.deQ. 1994)
;
_computing_molecular_graphics
;
 CAMERON (Watkin, Prout & Pearce,  1996)
;
_computing_publication_material
;
CRYSTALS Issue 10 (Watkin, Prout, Carruthers & Betteridge, 1996)
;
_computing_structure_refinement
;
CRYSTALS Issue 10 (Watkin, Prout, Carruthers & Betteridge, 1996)
;
_computing_structure_solution 'SIR92 (Giacovazzo et al, 1992)'
_diffrn_ambient_temperature 177
_diffrn_measured_fraction_theta_max 0.928
_diffrn_measurement_device_type '  Enraf-nonius CAD4 '
_diffrn_measurement_method \w/2\q
_diffrn_radiation_monochromator graphite
_diffrn_radiation_type 'Cu K\a'
_diffrn_radiation_wavelength 1.54180
_diffrn_reflns_av_R_equivalents 0.04
_diffrn_reflns_limit_h_max 7
_diffrn_reflns_limit_h_min -7
_diffrn_reflns_limit_k_max 12
_diffrn_reflns_limit_k_min -12
_diffrn_reflns_limit_l_max 15
_diffrn_reflns_limit_l_min -15
_diffrn_reflns_number 7656
_diffrn_reflns_theta_max 74.33
_diffrn_reflns_theta_min 0.00
_diffrn_standards_decay_% 9.42
_diffrn_standards_interval_count 0
_diffrn_standards_interval_time 0
_diffrn_standards_number 3
_exptl_absorpt_coefficient_mu 0.56
_exptl_absorpt_correction_T_max 0.80
_exptl_absorpt_correction_T_min 0.80
_exptl_absorpt_correction_type psi-scan
_exptl_absorpt_process_details '\y scan,(North et al, 1968)'
_exptl_crystal_colour ' colourless '
_exptl_crystal_density_diffrn 1.15
_exptl_crystal_density_meas ?
_exptl_crystal_description ' lozenge '
_exptl_crystal_F_000 308.77
_exptl_crystal_size_max 0.40
_exptl_crystal_size_mid 0.40
_exptl_crystal_size_min 0.40
_refine_diff_density_max 0.35
_refine_diff_density_min -0.22
_refine_ls_extinction_coef 272.6(83)
_refine_ls_extinction_method 'Larson 1970 Crystallographic Computing eq 22'
_refine_ls_goodness_of_fit_ref 0.8606
_refine_ls_hydrogen_treatment noref
_refine_ls_matrix_type full
_refine_ls_number_parameters 182
_refine_ls_number_reflns 2906
_refine_ls_R_factor_gt 0.0517
_refine_ls_shift/su_max 0.000312
_refine_ls_structure_factor_coef F
_refine_ls_weighting_details
;
Chebychev polynomial with 2 parameters, Carruthers & Watkin , 1979,
 4.34     4.65
;
_refine_ls_weighting_scheme calc
_refine_ls_wR_factor_ref 0.0550
_reflns_limit_h_max 7
_reflns_limit_h_min -7
_reflns_limit_k_max 12
_reflns_limit_k_min -12
_reflns_limit_l_max 15
_reflns_limit_l_min 0
_reflns_number_gt 2906
_reflns_number_total 3047
_reflns_threshold_expression >3.00\s(I)
_cod_data_source_file b005351lsup1.cif
_cod_data_source_block CRYSTALS_cif
_cod_depositor_comments
;
The following automatic conversions were performed:

'_chemical_melting_point' value 'not measured' was changed to '?' -
the value is undefined or not given.

'_symmetry_cell_setting' value
'Triclinic ' changed to 'triclinic' according to
/home/saulius/struct/CIF-dictionaries/cif_core.dic dictionary named
'cif_core.dic' version 2.4.2 from 2011-04-26.

Automatic conversion script
Id: cif_fix_values 1891 2012-01-12 08:04:46Z andrius 

The following automatic conversions were performed:

'_exptl_crystal_density_meas' value 'not measured' was changed to '?'
- the value is perceived as not measured.

Automatic conversion script
Id: cif_fix_values 3008 2015-01-20 13:52:24Z robertas 
;
_cod_original_cell_volume 804.6
_cod_original_sg_symbol_H-M 'P -1 '
_cod_original_formula_sum ' C18 H30 O2 '
_cod_database_code 7213410

loop_
_symmetry_equiv_pos_as_xyz
x,y,z
-x,-y,-z

loop_
_atom_site_label
_atom_site_fract_x
_atom_site_fract_y
_atom_site_fract_z
_atom_site_U_iso_or_equiv
_atom_site_occupancy
_atom_site_adp_type
O19 0.80676(15) 0.35978(9) 0.87254(7) 0.0280 1.0000 Uani
C3 0.9762(2) 0.32434(12) 0.90855(9) 0.0226 1.0000 Uani
C2 0.9797(2) 0.19013(12) 0.95125(9) 0.0220 1.0000 Uani
C1 0.79757(19) 0.08356(11) 0.89362(9) 0.0206 1.0000 Uani
C15 0.79239(19) 0.04922(11) 0.77194(9) 0.0203 1.0000 Uani
C16 0.8579(2) -0.08916(12) 0.7470(1) 0.0250 1.0000 Uani
C17 0.9134(3) -0.10602(14) 0.63398(12) 0.0351 1.0000 Uani
C18 0.6907(2) -0.20422(13) 0.76252(12) 0.0340 1.0000 Uani
C12 0.5625(2) 0.06485(12) 0.7134(1) 0.0237 1.0000 Uani
C11 0.5546(2) 0.19330(13) 0.6591(1) 0.0276 1.0000 Uani
C10 0.6866(2) 0.20695(13) 0.5691(1) 0.0306 1.0000 Uani
C9 0.7249(3) 0.34884(15) 0.53920(11) 0.0372 1.0000 Uani
C8 0.8663(3) 0.44796(13) 0.62828(11) 0.0347 1.0000 Uani
C7 1.0885(3) 0.41117(14) 0.66538(11) 0.0337 1.0000 Uani
C6 1.2410(3) 0.51538(15) 0.74523(13) 0.0388 1.0000 Uani
C5 1.1844(3) 0.53535(13) 0.85807(11) 0.0338 1.0000 Uani
C4 1.1894(2) 0.41208(13) 0.91884(11) 0.0292 1.0000 Uani
C13 0.4237(2) 0.06260(14) 0.80176(11) 0.0288 1.0000 Uani
C14 0.5745(2) 0.11226(12) 0.9059(1) 0.0234 1.0000 Uani
O20 0.52396(16) 0.15830(9) 0.98801(7) 0.0309 1.0000 Uani
H21 0.9684 0.2009 1.0292 0.0600 1.0000 Uiso
H22 1.1195 0.1592 0.9431 0.0600 1.0000 Uiso
H11 0.8340 0.0059 0.9322 0.0600 1.0000 Uiso
H151 0.9015 0.1109 0.7448 0.0600 1.0000 Uiso
H161 0.9893 -0.0928 0.8011 0.0600 1.0000 Uiso
H171 0.9550 -0.1961 0.6202 0.0600 1.0000 Uiso
H172 1.0359 -0.0370 0.6282 0.0600 1.0000 Uiso
H173 0.7854 -0.0961 0.5798 0.0600 1.0000 Uiso
H181 0.7430 -0.2901 0.7452 0.0600 1.0000 Uiso
H182 0.6677 -0.1968 0.8389 0.0600 1.0000 Uiso
H183 0.5520 -0.2006 0.7138 0.0600 1.0000 Uiso
H121 0.5104 -0.0077 0.6535 0.0600 1.0000 Uiso
H111 0.6095 0.2696 0.7154 0.0600 1.0000 Uiso
H112 0.4015 0.1977 0.6282 0.0600 1.0000 Uiso
H101 0.8289 0.1777 0.5929 0.0600 1.0000 Uiso
H102 0.6081 0.1484 0.5039 0.0600 1.0000 Uiso
H91 0.5825 0.3802 0.5214 0.0600 1.0000 Uiso
H92 0.7964 0.3476 0.4746 0.0600 1.0000 Uiso
H81 0.7911 0.4531 0.6916 0.0600 1.0000 Uiso
H82 0.8844 0.5367 0.6007 0.0600 1.0000 Uiso
H71 1.0703 0.3272 0.7005 0.0600 1.0000 Uiso
H72 1.1566 0.3956 0.6006 0.0600 1.0000 Uiso
H61 1.3879 0.4885 0.7530 0.0460 1.0000 Uiso
H62 1.2430 0.6021 0.7142 0.0460 1.0000 Uiso
H51 1.2900 0.6089 0.9009 0.0600 1.0000 Uiso
H52 1.0366 0.5605 0.8511 0.0600 1.0000 Uiso
H41 1.2415 0.4420 0.9968 0.0600 1.0000 Uiso
H42 1.2925 0.3579 0.8910 0.0600 1.0000 Uiso
H131 0.3531 -0.0297 0.8049 0.0600 1.0000 Uiso
H132 0.3115 0.1220 0.7876 0.0600 1.0000 Uiso

loop_
_atom_site_aniso_label
_atom_site_aniso_U_11
_atom_site_aniso_U_22
_atom_site_aniso_U_33
_atom_site_aniso_U_23
_atom_site_aniso_U_13
_atom_site_aniso_U_12
O19 0.0312(5) 0.0259(5) 0.0282(5) 0.0031(3) 0.0067(4) 0.0076(4)
C3 0.0291(6) 0.0203(6) 0.0181(5) -0.0036(4) 0.0064(5) 0.0026(5)
C2 0.0229(6) 0.0207(6) 0.0218(5) -0.0001(4) 0.0040(4) 0.0020(4)
C1 0.0231(6) 0.0178(5) 0.0212(6) 0.0004(4) 0.0066(4) 0.0024(4)
C15 0.0209(6) 0.0188(5) 0.0215(5) -0.0014(4) 0.0068(4) 0.0019(4)
C16 0.0258(6) 0.0209(6) 0.0287(6) -0.0037(5) 0.0084(5) 0.0043(5)
C17 0.0395(8) 0.0338(7) 0.0338(7) -0.0074(5) 0.0147(6) 0.0089(6)
C18 0.0373(8) 0.0204(6) 0.0429(8) -0.0034(5) 0.0099(6) -0.0005(5)
C12 0.0211(6) 0.0254(6) 0.0235(6) -0.0032(4) 0.0045(5) 0.0022(5)
C11 0.0290(7) 0.0298(7) 0.0243(6) 0.0016(5) 0.0034(5) 0.0081(5)
C10 0.0381(7) 0.0316(7) 0.0212(6) -0.0005(5) 0.0048(5) 0.0046(6)
C9 0.0488(9) 0.0372(8) 0.0271(6) 0.0090(6) 0.0065(6) 0.0089(7)
C8 0.0483(9) 0.0251(6) 0.0337(7) 0.0060(5) 0.0137(6) 0.0065(6)
C7 0.0421(8) 0.0302(7) 0.0300(6) 0.0001(5) 0.0147(6) 0.0015(6)
C6 0.0441(9) 0.0335(7) 0.0381(8) 0.0026(6) 0.0155(7) -0.0071(6)
C5 0.0458(8) 0.0200(6) 0.0337(7) -0.0018(5) 0.0113(6) -0.0051(5)
C4 0.0311(7) 0.0229(6) 0.0317(6) -0.0020(5) 0.0068(5) -0.0017(5)
C13 0.0214(6) 0.0346(7) 0.0308(7) 0.0004(5) 0.0078(5) 0.0026(5)
C14 0.0240(6) 0.0199(5) 0.0278(6) 0.0026(4) 0.0099(5) 0.0015(4)
O20 0.0327(5) 0.0319(5) 0.0308(5) -0.0018(4) 0.0162(4) 0.0038(4)

loop_
_atom_type_symbol
_atom_type_scat_dispersion_real
_atom_type_scat_dispersion_imag
_atom_type_scat_Cromer_Mann_a1
_atom_type_scat_Cromer_Mann_b1
_atom_type_scat_Cromer_Mann_a2
_atom_type_scat_Cromer_Mann_b2
_atom_type_scat_Cromer_Mann_a3
_atom_type_scat_Cromer_Mann_b3
_atom_type_scat_Cromer_Mann_a4
_atom_type_scat_Cromer_Mann_b4
_atom_type_scat_Cromer_Mann_c
_atom_type_scat_source
'C   ' 0.0170 0.0090 2.3100 20.8439 1.0200 10.2075 1.5886 0.5687 0.8650 51.6512 0.2156 International_Tables_Vol_IV_Table_2.2B
'H   ' 0.0000 0.0000 0.4930 10.5109 0.3229 26.1257 0.1402 3.1424 0.0408 57.7997 0.0030 International_Tables_Vol_IV_Table_2.2B
'O   ' 0.0470 0.0320 3.0485 13.2771 2.2868 5.7011 1.5463 0.3239 0.8670 32.9089 0.2508 International_Tables_Vol_IV_Table_2.2B

loop_
_geom_angle_atom_site_label_1
_geom_angle_atom_site_label_2
_geom_angle_atom_site_label_3
_geom_angle
_geom_angle_publ_flag
O19 C3 C2 120.33(11) yes
O19 C3 C4 122.59(11) yes
C2 C3 C4 117.00(11) yes
C3 C2 C1 114.01(9) yes
C3 C2 H21 108.4(1) no
C1 C2 H21 108.32(11) no
C3 C2 H22 108.42(11) no
C1 C2 H22 108.2(1) no
H21 C2 H22 109.43(11) no
C2 C1 C15 116.0(1) yes
C2 C1 C14 114.3(1) yes
C15 C1 C14 106.56(9) yes
C2 C1 H11 100.13(9) no
C15 C1 H11 109.0(1) no
C14 C1 H11 110.7(1) no
C1 C15 C16 112.00(9) yes
C1 C15 C12 106.87(9) yes
C16 C15 C12 113.92(9) yes
C1 C15 H151 111.3(1) no
C16 C15 H151 103.7(1) no
C12 C15 H151 109.1(1) no
C15 C16 C17 111.3(1) yes
C15 C16 C18 113.71(11) yes
C17 C16 C18 110.46(11) yes
C15 C16 H161 105.5(1) no
C17 C16 H161 109.08(12) no
C18 C16 H161 106.46(11) no
C16 C17 H171 109.43(13) no
C16 C17 H172 109.46(12) no
H171 C17 H172 109.52(14) no
C16 C17 H173 109.42(12) no
H171 C17 H173 109.49(13) no
H172 C17 H173 109.50(15) no
C16 C18 H181 109.51(13) no
C16 C18 H182 109.41(11) no
H181 C18 H182 109.54(14) no
C16 C18 H183 109.42(12) no
H181 C18 H183 109.54(13) no
H182 C18 H183 109.40(15) no
C15 C12 C11 113.6(1) yes
C15 C12 C13 104.8(1) yes
C11 C12 C13 110.4(1) yes
C15 C12 H121 110.3(1) no
C11 C12 H121 104.7(1) no
C13 C12 H121 113.25(11) no
C12 C11 C10 115.27(11) yes
C12 C11 H111 108.02(11) no
C10 C11 H111 107.88(12) no
C12 C11 H112 108.09(12) no
C10 C11 H112 107.95(11) no
H111 C11 H112 109.54(12) no
C11 C10 C9 113.11(12) yes
C11 C10 H101 108.60(11) no
C9 C10 H101 108.63(13) no
C11 C10 H102 108.49(13) no
C9 C10 H102 108.47(11) no
H101 C10 H102 109.50(13) no
C10 C9 C8 114.40(11) yes
C10 C9 H91 108.27(14) no
C8 C9 H91 108.18(13) no
C10 C9 H92 108.20(13) no
C8 C9 H92 108.17(14) no
H91 C9 H92 109.56(12) no
C9 C8 C7 114.07(12) yes
C9 C8 H81 108.32(14) no
C7 C8 H81 108.26(12) no
C9 C8 H82 108.37(12) no
C7 C8 H82 108.26(14) no
H81 C8 H82 109.51(13) no
C8 C7 C6 115.14(12) yes
C8 C7 H71 108.06(13) no
C6 C7 H71 107.97(13) no
C8 C7 H72 108.12(13) no
C6 C7 H72 108.07(13) no
H71 C7 H72 109.39(13) no
C7 C6 C5 116.00(12) yes
C7 C6 H61 107.81(13) no
C5 C6 H61 107.80(14) no
C7 C6 H62 107.79(14) no
C5 C6 H62 107.84(13) no
H61 C6 H62 109.49(14) no
C6 C5 C4 113.75(12) yes
C6 C5 H51 108.39(13) no
C4 C5 H51 108.31(13) no
C6 C5 H52 108.42(13) no
C4 C5 H52 108.43(12) no
H51 C5 H52 109.48(13) no
C3 C4 C5 115.22(12) yes
C3 C4 H41 107.90(12) no
C5 C4 H41 108.05(11) no
C3 C4 H42 107.96(11) no
C5 C4 H42 108.07(12) no
H41 C4 H42 109.55(13) no
C12 C13 C14 106.3(1) yes
C12 C13 H131 110.22(11) no
C14 C13 H131 110.33(12) no
C12 C13 H132 110.20(12) no
C14 C13 H132 110.24(12) no
H131 C13 H132 109.55(12) no
C1 C14 C13 108.2(1) yes
C1 C14 O20 125.52(11) yes
C13 C14 O20 126.09(12) yes

loop_
_geom_bond_atom_site_label_1
_geom_bond_atom_site_label_2
_geom_bond_distance
_geom_bond_publ_flag
O19 C3 1.2141(15) yes
C3 C2 1.5183(16) yes
C3 C4 1.5099(17) yes
C2 C1 1.5301(16) yes
C2 H21 1.0003(12) no
C2 H22 1.0002(12) no
C1 C15 1.5480(15) yes
C1 C14 1.5170(17) yes
C1 H11 0.9993(11) no
C15 C16 1.5487(16) yes
C15 C12 1.5659(16) yes
C15 H151 1.0005(12) no
C16 C17 1.5314(18) yes
C16 C18 1.5316(18) yes
C16 H161 1.0000(13) no
C17 H171 0.9998(14) no
C17 H172 0.9996(16) no
C17 H173 1.0001(16) no
C18 H181 0.9987(14) no
C18 H182 1.0005(15) no
C18 H183 1.0004(15) no
C12 C11 1.5353(18) yes
C12 C13 1.5349(18) yes
C12 H121 1.0003(12) no
C11 C10 1.5284(19) yes
C11 H111 0.9997(13) no
C11 H112 0.9994(13) no
C10 C9 1.5299(19) yes
C10 H101 0.9990(14) no
C10 H102 1.0006(13) no
C9 C8 1.538(2) yes
C9 H91 0.9991(16) no
C9 H92 0.9997(15) no
C8 C7 1.522(2) yes
C8 H81 1.0004(15) no
C8 H82 0.9990(13) no
C7 C6 1.532(2) yes
C7 H71 1.0015(14) no
C7 H72 0.9994(14) no
C6 C5 1.535(2) yes
C6 H61 1.0005(17) no
C6 H62 0.9992(15) no
C5 C4 1.5322(18) yes
C5 H51 1.0002(13) no
C5 H52 0.9996(16) no
C4 H41 0.9997(13) no
C4 H42 0.9992(14) no
C13 C14 1.5100(17) yes
C13 H131 0.9992(14) no
C13 H132 0.9998(13) no
C14 O20 1.2147(15) yes
